data_7126713
loop_
_publ_author_name
'Grass, Amanda'
'Bellow, James A.'
'Morrison, Gregory'
'Zur Loye, Hans-Conrad'
'Lord, Richard L.'
'Groysman, Stanislav'

_publ_section_title
;
 One electron reduction transforms high-valent low-spin cobalt alkylidene
 into high-spin cobalt(ii) carbene radical.
;
_journal_issue 60
_journal_name_full 'Chemical communications (Cambridge, England)'
_journal_page_first 8416
_journal_page_last 8419
_journal_paper_doi 10.1039/d0cc03028g
_journal_volume 56
_journal_year 2020
_chemical_formula_sum 'C42 H48 Co N'
_chemical_formula_weight 625.74
_chemical_name_systematic 6
_chemical_properties_physical Air-sensitive,Moisture-sensitive,Oxygen-sensitive
_space_group_IT_number 60
_space_group_name_Hall '-P 2n 2ab'
_space_group_name_H-M_alt 'P b c n'
_symmetry_cell_setting orthorhombic
_symmetry_space_group_name_H-M 'P b c n'
_atom_sites_solution_hydrogens geom
_atom_sites_solution_primary direct
_atom_sites_solution_secondary difmap
_audit_creation_method SHELXL-97
_audit_update_record
;
2020-04-03 deposited with the CCDC.	2020-06-17 downloaded from the CCDC.
;
_cell_angle_alpha 90.00
_cell_angle_beta 90.00
_cell_angle_gamma 90.00
_cell_formula_units_Z 8
_cell_length_a 14.6058(7)
_cell_length_b 14.6784(7)
_cell_length_c 30.7441(13)
_cell_measurement_reflns_used 6261
_cell_measurement_temperature 100(2)
_cell_measurement_theta_max 25.69
_cell_measurement_theta_min 1.92
_cell_volume 6591.2(5)
_computing_structure_refinement 'SHELXL-97 (Sheldrick, 1997)'
_computing_structure_solution 'SHELXS-97 (Sheldrick, 1990)'
_diffrn_ambient_temperature 100(2)
_diffrn_measured_fraction_theta_full 0.999
_diffrn_measured_fraction_theta_max 0.999
_diffrn_measurement_device_type 'Bruker Apex2'
_diffrn_radiation_monochromator graphite
_diffrn_radiation_source 'fine-focus sealed tube'
_diffrn_radiation_type MoK\a
_diffrn_radiation_wavelength 0.71073
_diffrn_reflns_av_R_equivalents 0.1289
_diffrn_reflns_av_sigmaI/netI 0.0683
_diffrn_reflns_limit_h_max 17
_diffrn_reflns_limit_h_min -17
_diffrn_reflns_limit_k_max 17
_diffrn_reflns_limit_k_min -17
_diffrn_reflns_limit_l_max 37
_diffrn_reflns_limit_l_min -37
_diffrn_reflns_number 68527
_diffrn_reflns_theta_full 25.69
_diffrn_reflns_theta_max 25.69
_diffrn_reflns_theta_min 1.92
_exptl_absorpt_coefficient_mu 0.551
_exptl_absorpt_correction_T_max 0.9836
_exptl_absorpt_correction_T_min 0.9219
_exptl_absorpt_correction_type empirical
_exptl_absorpt_process_details SADABS
_exptl_crystal_colour purple
_exptl_crystal_density_diffrn 1.261
_exptl_crystal_density_method 'not measured'
_exptl_crystal_description needle
_exptl_crystal_F_000 2672
_exptl_crystal_recrystallization_method 'Re-crystallisation from solvent: hexane'
_exptl_crystal_size_max 0.15
_exptl_crystal_size_mid 0.05
_exptl_crystal_size_min 0.03
_refine_diff_density_max 0.336
_refine_diff_density_min -0.404
_refine_diff_density_rms 0.068
_refine_ls_extinction_method none
_refine_ls_goodness_of_fit_ref 0.962
_refine_ls_hydrogen_treatment mixed
_refine_ls_matrix_type full
_refine_ls_number_parameters 416
_refine_ls_number_reflns 6261
_refine_ls_number_restraints 0
_refine_ls_restrained_S_all 0.962
_refine_ls_R_factor_all 0.0978
_refine_ls_R_factor_gt 0.0474
_refine_ls_shift/su_max 0.002
_refine_ls_shift/su_mean 0.000
_refine_ls_structure_factor_coef Fsqd
_refine_ls_weighting_details 'calc w=1/[\s^2^(Fo^2^)+(0.0514P)^2^+5.7518P] where P=(Fo^2^+2Fc^2^)/3'
_refine_ls_weighting_scheme calc
_refine_ls_wR_factor_gt 0.0984
_refine_ls_wR_factor_ref 0.1189
_reflns_number_gt 3998
_reflns_number_total 6261
_reflns_threshold_expression >2sigma(I)
_cod_data_source_file d0cc03028g2.cif
_cod_data_source_block sg794
_cod_depositor_comments 'Adding full bibliography for 7126711--7126714.cif.'
_cod_original_sg_symbol_H-M Pbcn
_cod_database_code 7126713

loop_
_symmetry_equiv_pos_as_xyz
'x, y, z'
'x+1/2, -y+1/2, -z'
'-x, y, -z+1/2'
'-x+1/2, -y+1/2, z+1/2'
'-x, -y, -z'
'-x-1/2, y-1/2, z'
'x, -y, z-1/2'
'x-1/2, y-1/2, -z-1/2'

loop_
_atom_site_label
_atom_site_type_symbol
_atom_site_fract_x
_atom_site_fract_y
_atom_site_fract_z
_atom_site_U_iso_or_equiv
_atom_site_adp_type
_atom_site_occupancy
_atom_site_symmetry_multiplicity
_atom_site_calc_flag
_atom_site_refinement_flags
_atom_site_disorder_assembly
_atom_site_disorder_group
Co1 Co 0.76647(3) 0.16245(3) 0.664909(12) 0.01731(12) Uani 1 1 d . . .
N1 N 1.06551(17) 0.23308(17) 0.63757(7) 0.0171(6) Uani 1 1 d . . .
C1 C 0.6983(2) 0.2754(2) 0.64695(10) 0.0202(7) Uani 1 1 d . . .
C2 C 0.7582(2) 0.2498(2) 0.61281(9) 0.0194(7) Uani 1 1 d . . .
C3 C 0.8528(2) 0.2576(2) 0.62683(9) 0.0171(7) Uani 1 1 d . . .
C4 C 0.8472(2) 0.2765(2) 0.67322(9) 0.0178(7) Uani 1 1 d . . .
C5 C 0.9232(2) 0.2920(2) 0.70496(9) 0.0223(7) Uani 1 1 d . . .
H5A H 0.9398 0.3567 0.7050 0.033 Uiso 1 1 calc R . .
H5B H 0.9765 0.2555 0.6965 0.033 Uiso 1 1 calc R . .
H5C H 0.9030 0.2741 0.7341 0.033 Uiso 1 1 calc R . .
C6 C 0.7537(2) 0.2929(2) 0.68455(9) 0.0192(7) Uani 1 1 d . . .
C7 C 0.7202(2) 0.3254(2) 0.72778(10) 0.0255(8) Uani 1 1 d . . .
H7A H 0.7298 0.3913 0.7301 0.038 Uiso 1 1 calc R . .
H7B H 0.7540 0.2944 0.7510 0.038 Uiso 1 1 calc R . .
H7C H 0.6547 0.3119 0.7306 0.038 Uiso 1 1 calc R . .
C8 C 0.9253(2) 0.2450(2) 0.59704(9) 0.0178(7) Uani 1 1 d . . .
C9 C 1.0217(2) 0.2417(2) 0.60091(9) 0.0169(7) Uani 1 1 d . . .
C10 C 1.1614(2) 0.2312(2) 0.64015(9) 0.0189(7) Uani 1 1 d . . .
C11 C 1.2102(2) 0.1499(2) 0.63267(9) 0.0197(7) Uani 1 1 d . . .
C12 C 1.1610(2) 0.0637(2) 0.62030(10) 0.0236(8) Uani 1 1 d . . .
H12A H 1.2057 0.0180 0.6108 0.035 Uiso 1 1 calc R . .
H12B H 1.1181 0.0764 0.5966 0.035 Uiso 1 1 calc R . .
H12C H 1.1272 0.0404 0.6455 0.035 Uiso 1 1 calc R . .
C13 C 1.3044(2) 0.1497(2) 0.63831(9) 0.0239(8) Uani 1 1 d . . .
H13 H 1.3379 0.0955 0.6326 0.029 Uiso 1 1 calc R . .
C14 C 1.3504(2) 0.2262(2) 0.65205(9) 0.0268(8) Uani 1 1 d . . .
H14 H 1.4149 0.2248 0.6558 0.032 Uiso 1 1 calc R . .
C15 C 1.3022(2) 0.3050(2) 0.66027(10) 0.0272(8) Uani 1 1 d . . .
H15 H 1.3340 0.3578 0.6698 0.033 Uiso 1 1 calc R . .
C16 C 1.2080(2) 0.3086(2) 0.65491(9) 0.0205(7) Uani 1 1 d . . .
C17 C 1.1556(2) 0.3938(2) 0.66563(10) 0.0247(7) Uani 1 1 d . . .
H17A H 1.1973 0.4389 0.6783 0.037 Uiso 1 1 calc R . .
H17B H 1.1071 0.3795 0.6866 0.037 Uiso 1 1 calc R . .
H17C H 1.1283 0.4186 0.6390 0.037 Uiso 1 1 calc R . .
C18 C 1.0769(2) 0.2522(2) 0.55801(9) 0.0171(7) Uani 1 1 d . . .
C19 C 1.1083(2) 0.3499(2) 0.55109(9) 0.0175(7) Uani 1 1 d . . .
C20 C 1.1961(2) 0.3660(2) 0.53595(10) 0.0225(7) Uani 1 1 d . . .
H20 H 1.2367 0.3162 0.5318 0.027 Uiso 1 1 calc R . .
C21 C 1.2252(2) 0.4529(2) 0.52678(10) 0.0275(8) Uani 1 1 d . . .
H21 H 1.2856 0.4626 0.5163 0.033 Uiso 1 1 calc R . .
C22 C 1.1676(2) 0.5257(2) 0.53265(10) 0.0259(8) Uani 1 1 d . . .
H22 H 1.1875 0.5856 0.5258 0.031 Uiso 1 1 calc R . .
C23 C 1.0804(2) 0.5111(2) 0.54863(10) 0.0257(8) Uani 1 1 d . . .
H23 H 1.0406 0.5614 0.5533 0.031 Uiso 1 1 calc R . .
C24 C 1.0510(2) 0.4238(2) 0.55781(9) 0.0207(7) Uani 1 1 d . . .
H24 H 0.9909 0.4143 0.5688 0.025 Uiso 1 1 calc R . .
C25 C 1.0312(2) 0.2145(2) 0.51735(9) 0.0172(7) Uani 1 1 d . . .
C26 C 1.0523(2) 0.1282(2) 0.50269(10) 0.0239(8) Uani 1 1 d . . .
H26 H 1.0958 0.0925 0.5182 0.029 Uiso 1 1 calc R . .
C27 C 1.0111(2) 0.0926(2) 0.46566(10) 0.0280(8) Uani 1 1 d . . .
H27 H 1.0258 0.0326 0.4564 0.034 Uiso 1 1 calc R . .
C28 C 0.9496(2) 0.1431(2) 0.44249(10) 0.0250(8) Uani 1 1 d . . .
H28 H 0.9213 0.1185 0.4173 0.030 Uiso 1 1 calc R . .
C29 C 0.9291(2) 0.2303(2) 0.45601(10) 0.0247(8) Uani 1 1 d . . .
H29 H 0.8870 0.2662 0.4399 0.030 Uiso 1 1 calc R . .
C30 C 0.9696(2) 0.2655(2) 0.49290(9) 0.0224(7) Uani 1 1 d . . .
H30 H 0.9551 0.3258 0.5018 0.027 Uiso 1 1 calc R . .
C31 C 0.7294(2) 0.2298(2) 0.56695(9) 0.0246(8) Uani 1 1 d . . .
H31A H 0.6642 0.2139 0.5665 0.037 Uiso 1 1 calc R . .
H31B H 0.7653 0.1786 0.5556 0.037 Uiso 1 1 calc R . .
H31C H 0.7397 0.2837 0.5488 0.037 Uiso 1 1 calc R . .
C32 C 0.5971(2) 0.2851(2) 0.64421(10) 0.0272(8) Uani 1 1 d . . .
H32A H 0.5817 0.3459 0.6333 0.041 Uiso 1 1 calc R . .
H32B H 0.5703 0.2766 0.6732 0.041 Uiso 1 1 calc R . .
H32C H 0.5725 0.2390 0.6243 0.041 Uiso 1 1 calc R . .
C33 C 0.8403(2) 0.0452(2) 0.67373(11) 0.0254(8) Uani 1 1 d . . .
C34 C 0.7949(2) 0.0712(2) 0.71307(10) 0.0247(8) Uani 1 1 d . . .
C35 C 0.8418(3) 0.0880(3) 0.75569(11) 0.0411(10) Uani 1 1 d . . .
H35A H 0.8050 0.1301 0.7732 0.062 Uiso 1 1 calc R . .
H35B H 0.9023 0.1146 0.7504 0.062 Uiso 1 1 calc R . .
H35C H 0.8487 0.0302 0.7713 0.062 Uiso 1 1 calc R . .
C36 C 0.6996(2) 0.0706(2) 0.70546(10) 0.0253(8) Uani 1 1 d . . .
C37 C 0.6274(3) 0.0900(3) 0.73908(12) 0.0437(11) Uani 1 1 d . . .
H37A H 0.5746 0.1190 0.7251 0.066 Uiso 1 1 calc R . .
H37B H 0.6525 0.1308 0.7613 0.066 Uiso 1 1 calc R . .
H37C H 0.6081 0.0328 0.7527 0.066 Uiso 1 1 calc R . .
C38 C 0.6846(2) 0.0482(2) 0.66169(11) 0.0273(8) Uani 1 1 d . . .
C39 C 0.7714(2) 0.0311(2) 0.64166(10) 0.0262(8) Uani 1 1 d . . .
C40 C 0.7866(3) 0.0035(3) 0.59540(10) 0.0434(10) Uani 1 1 d . . .
H40A H 0.7976 -0.0623 0.5940 0.065 Uiso 1 1 calc R . .
H40B H 0.8398 0.0360 0.5837 0.065 Uiso 1 1 calc R . .
H40C H 0.7323 0.0187 0.5781 0.065 Uiso 1 1 calc R . .
C41 C 0.5938(3) 0.0365(3) 0.64012(13) 0.0451(11) Uani 1 1 d . . .
H41A H 0.5774 -0.0283 0.6398 0.068 Uiso 1 1 calc R . .
H41B H 0.5972 0.0592 0.6102 0.068 Uiso 1 1 calc R . .
H41C H 0.5472 0.0707 0.6562 0.068 Uiso 1 1 calc R . .
C42 C 0.9408(2) 0.0364(2) 0.66663(13) 0.0387(9) Uani 1 1 d . . .
H42A H 0.9730 0.0829 0.6837 0.058 Uiso 1 1 calc R . .
H42B H 0.9546 0.0449 0.6357 0.058 Uiso 1 1 calc R . .
H42C H 0.9611 -0.0243 0.6758 0.058 Uiso 1 1 calc R . .
H18 H 1.1335(19) 0.2166(18) 0.5615(8) 0.005(7) Uiso 1 1 d . . .
H8 H 0.9017(18) 0.2406(18) 0.5680(9) 0.008(7) Uiso 1 1 d . . .

loop_
_atom_site_aniso_label
_atom_site_aniso_U_11
_atom_site_aniso_U_22
_atom_site_aniso_U_33
_atom_site_aniso_U_23
_atom_site_aniso_U_13
_atom_site_aniso_U_12
Co1 0.0154(2) 0.0216(2) 0.01492(19) 0.00027(18) -0.00092(18) -0.00118(19)
N1 0.0146(15) 0.0215(15) 0.0151(12) 0.0013(11) 0.0004(11) 0.0005(11)
C1 0.0151(17) 0.0243(18) 0.0212(15) 0.0032(14) -0.0001(14) 0.0006(14)
C2 0.0179(18) 0.0204(17) 0.0198(15) 0.0039(13) -0.0028(14) -0.0004(14)
C3 0.0222(19) 0.0144(17) 0.0149(14) 0.0045(12) -0.0025(13) -0.0020(14)
C4 0.0162(18) 0.0202(17) 0.0169(15) 0.0006(13) 0.0007(13) -0.0020(14)
C5 0.0213(19) 0.0304(19) 0.0151(15) -0.0043(14) 0.0001(14) -0.0047(15)
C6 0.022(2) 0.0178(17) 0.0180(15) 0.0016(13) 0.0018(14) -0.0009(14)
C7 0.027(2) 0.0281(19) 0.0213(16) -0.0034(14) 0.0013(14) 0.0015(16)
C8 0.0195(19) 0.0242(18) 0.0098(14) 0.0022(13) -0.0005(13) -0.0031(14)
C9 0.0171(18) 0.0153(16) 0.0182(15) -0.0004(12) 0.0018(13) -0.0003(13)
C10 0.0184(19) 0.0255(19) 0.0128(15) 0.0018(13) 0.0004(13) -0.0012(14)
C11 0.0176(19) 0.0283(19) 0.0132(14) 0.0047(13) 0.0024(12) 0.0015(14)
C12 0.0214(19) 0.0267(19) 0.0226(16) 0.0029(14) 0.0023(14) 0.0068(15)
C13 0.0202(19) 0.032(2) 0.0189(16) 0.0058(14) 0.0046(14) 0.0072(16)
C14 0.0150(19) 0.047(2) 0.0184(16) 0.0054(15) -0.0004(14) -0.0021(17)
C15 0.027(2) 0.038(2) 0.0172(16) 0.0039(14) 0.0015(15) -0.0101(16)
C16 0.0212(19) 0.0284(19) 0.0119(15) 0.0021(12) 0.0040(13) -0.0056(14)
C17 0.027(2) 0.0234(19) 0.0241(16) 0.0013(14) -0.0018(16) -0.0071(15)
C18 0.0117(18) 0.0227(18) 0.0171(15) 0.0035(13) 0.0017(13) 0.0031(14)
C19 0.0184(18) 0.0242(19) 0.0099(13) 0.0003(13) -0.0010(12) -0.0026(14)
C20 0.0204(19) 0.0269(19) 0.0203(15) -0.0010(14) 0.0002(14) 0.0011(15)
C21 0.0190(19) 0.038(2) 0.0250(17) -0.0024(15) 0.0023(15) -0.0067(17)
C22 0.031(2) 0.0227(19) 0.0244(17) 0.0064(14) -0.0038(15) -0.0072(16)
C23 0.033(2) 0.0239(19) 0.0205(16) 0.0029(14) -0.0025(15) 0.0007(16)
C24 0.0195(19) 0.0256(19) 0.0171(15) 0.0002(13) 0.0011(14) -0.0005(15)
C25 0.0129(17) 0.0235(18) 0.0152(14) 0.0013(13) 0.0044(13) -0.0017(14)
C26 0.023(2) 0.0258(19) 0.0232(16) 0.0008(14) 0.0026(15) 0.0022(15)
C27 0.035(2) 0.0230(19) 0.0262(17) -0.0050(14) 0.0079(16) -0.0029(16)
C28 0.023(2) 0.035(2) 0.0164(15) -0.0037(14) 0.0013(14) -0.0070(16)
C29 0.023(2) 0.036(2) 0.0153(15) 0.0011(14) 0.0004(14) -0.0019(16)
C30 0.025(2) 0.0237(19) 0.0189(16) -0.0007(13) 0.0001(14) -0.0005(15)
C31 0.0200(19) 0.035(2) 0.0192(16) 0.0010(14) -0.0027(14) -0.0010(16)
C32 0.019(2) 0.036(2) 0.0270(17) 0.0033(16) 0.0021(15) 0.0051(16)
C33 0.024(2) 0.0200(18) 0.0327(19) 0.0051(14) 0.0046(15) -0.0010(15)
C34 0.035(2) 0.0207(18) 0.0188(16) 0.0029(13) -0.0001(15) -0.0051(15)
C35 0.060(3) 0.036(2) 0.0268(19) 0.0066(17) -0.0147(19) -0.008(2)
C36 0.023(2) 0.0244(19) 0.0289(18) 0.0021(15) 0.0053(16) -0.0043(15)
C37 0.044(3) 0.041(2) 0.046(2) 0.0093(19) 0.021(2) -0.004(2)
C38 0.021(2) 0.0236(19) 0.037(2) 0.0033(16) -0.0087(17) -0.0064(15)
C39 0.039(2) 0.0190(18) 0.0210(16) 0.0010(13) 0.0005(16) -0.0011(16)
C40 0.072(3) 0.033(2) 0.0249(19) -0.0075(17) 0.0011(19) 0.007(2)
C41 0.037(3) 0.041(3) 0.057(3) 0.003(2) -0.018(2) -0.0124(19)
C42 0.028(2) 0.031(2) 0.057(2) 0.0076(19) 0.0036(19) 0.0043(16)

loop_
_atom_type_symbol
_atom_type_description
_atom_type_scat_dispersion_real
_atom_type_scat_dispersion_imag
_atom_type_scat_source
C C 0.0033 0.0016 'International Tables Vol C Tables 4.2.6.8 and 6.1.1.4'
H H 0.0000 0.0000 'International Tables Vol C Tables 4.2.6.8 and 6.1.1.4'
N N 0.0061 0.0033 'International Tables Vol C Tables 4.2.6.8 and 6.1.1.4'
Co Co 0.3494 0.9721 'International Tables Vol C Tables 4.2.6.8 and 6.1.1.4'

loop_
_geom_angle_atom_site_label_1
_geom_angle_atom_site_label_2
_geom_angle_atom_site_label_3
_geom_angle
_geom_angle_site_symmetry_1
_geom_angle_site_symmetry_3
_geom_angle_publ_flag
C1 Co1 C6 41.72(12) . . ?
C1 Co1 C34 147.31(13) . . ?
C6 Co1 C34 115.16(12) . . ?
C1 Co1 C33 171.61(13) . . ?
C6 Co1 C33 143.78(13) . . ?
C34 Co1 C33 40.98(12) . . ?
C1 Co1 C39 133.98(13) . . ?
C6 Co1 C39 175.65(13) . . ?
C34 Co1 C39 68.26(12) . . ?
C33 Co1 C39 40.57(13) . . ?
C1 Co1 C2 40.76(12) . . ?
C6 Co1 C2 68.62(12) . . ?
C34 Co1 C2 170.96(14) . . ?
C33 Co1 C2 131.17(13) . . ?
C39 Co1 C2 108.42(12) . . ?
C1 Co1 C4 69.40(13) . . ?
C6 Co1 C4 41.02(12) . . ?
C34 Co1 C4 109.07(12) . . ?
C33 Co1 C4 111.37(13) . . ?
C39 Co1 C4 141.55(13) . . ?
C2 Co1 C4 67.91(12) . . ?
C1 Co1 C38 111.72(13) . . ?
C6 Co1 C38 137.13(13) . . ?
C34 Co1 C38 67.58(13) . . ?
C33 Co1 C38 68.19(13) . . ?
C39 Co1 C38 40.68(14) . . ?
C2 Co1 C38 115.84(13) . . ?
C4 Co1 C38 175.62(12) . . ?
C1 Co1 C36 117.81(13) . . ?
C6 Co1 C36 113.11(12) . . ?
C34 Co1 C36 40.04(13) . . ?
C33 Co1 C36 67.86(13) . . ?
C39 Co1 C36 67.50(13) . . ?
C2 Co1 C36 147.56(13) . . ?
C4 Co1 C36 136.05(12) . . ?
C38 Co1 C36 39.59(13) . . ?
C1 Co1 C3 67.49(12) . . ?
C6 Co1 C3 67.21(11) . . ?
C34 Co1 C3 132.98(13) . . ?
C33 Co1 C3 107.45(12) . . ?
C39 Co1 C3 112.76(12) . . ?
C2 Co1 C3 39.53(11) . . ?
C4 Co1 C3 39.56(10) . . ?
C38 Co1 C3 144.80(12) . . ?
C36 Co1 C3 172.90(13) . . ?
C9 N1 C10 122.8(2) . . ?
C2 C1 C6 107.2(3) . . ?
C2 C1 C32 126.6(3) . . ?
C6 C1 C32 126.1(3) . . ?
C2 C1 Co1 71.31(18) . . ?
C6 C1 Co1 69.32(17) . . ?
C32 C1 Co1 125.9(2) . . ?
C1 C2 C3 110.3(3) . . ?
C1 C2 C31 125.1(3) . . ?
C3 C2 C31 124.1(3) . . ?
C1 C2 Co1 67.94(17) . . ?
C3 C2 Co1 76.20(17) . . ?
C31 C2 Co1 128.8(2) . . ?
C8 C3 C2 120.7(3) . . ?
C8 C3 C4 134.7(3) . . ?
C2 C3 C4 104.6(3) . . ?
C8 C3 Co1 133.4(2) . . ?
C2 C3 Co1 64.28(16) . . ?
C4 C3 Co1 64.54(16) . . ?
C6 C4 C3 109.0(3) . . ?
C6 C4 C5 121.6(3) . . ?
C3 C4 C5 128.8(3) . . ?
C6 C4 Co1 67.73(17) . . ?
C3 C4 Co1 75.90(17) . . ?
C5 C4 Co1 129.0(2) . . ?
C4 C5 H5A 109.5 . . ?
C4 C5 H5B 109.5 . . ?
H5A C5 H5B 109.5 . . ?
C4 C5 H5C 109.5 . . ?
H5A C5 H5C 109.5 . . ?
H5B C5 H5C 109.5 . . ?
C4 C6 C1 108.2(3) . . ?
C4 C6 C7 125.7(3) . . ?
C1 C6 C7 126.1(3) . . ?
C4 C6 Co1 71.24(17) . . ?
C1 C6 Co1 68.97(17) . . ?
C7 C6 Co1 126.9(2) . . ?
C6 C7 H7A 109.5 . . ?
C6 C7 H7B 109.5 . . ?
H7A C7 H7B 109.5 . . ?
C6 C7 H7C 109.5 . . ?
H7A C7 H7C 109.5 . . ?
H7B C7 H7C 109.5 . . ?
C3 C8 C9 134.1(3) . . ?
C3 C8 H8 110.0(16) . . ?
C9 C8 H8 115.8(16) . . ?
N1 C9 C8 124.4(3) . . ?
N1 C9 C18 119.3(3) . . ?
C8 C9 C18 116.2(3) . . ?
C16 C10 N1 119.2(3) . . ?
C16 C10 C11 119.6(3) . . ?
N1 C10 C11 120.8(3) . . ?
C13 C11 C10 118.9(3) . . ?
C13 C11 C12 120.2(3) . . ?
C10 C11 C12 120.9(3) . . ?
C11 C12 H12A 109.5 . . ?
C11 C12 H12B 109.5 . . ?
H12A C12 H12B 109.5 . . ?
C11 C12 H12C 109.5 . . ?
H12A C12 H12C 109.5 . . ?
H12B C12 H12C 109.5 . . ?
C14 C13 C11 121.4(3) . . ?
C14 C13 H13 119.3 . . ?
C11 C13 H13 119.3 . . ?
C15 C14 C13 119.5(3) . . ?
C15 C14 H14 120.3 . . ?
C13 C14 H14 120.3 . . ?
C14 C15 C16 121.2(3) . . ?
C14 C15 H15 119.4 . . ?
C16 C15 H15 119.4 . . ?
C15 C16 C10 119.4(3) . . ?
C15 C16 C17 120.7(3) . . ?
C10 C16 C17 119.9(3) . . ?
C16 C17 H17A 109.5 . . ?
C16 C17 H17B 109.5 . . ?
H17A C17 H17B 109.5 . . ?
C16 C17 H17C 109.5 . . ?
H17A C17 H17C 109.5 . . ?
H17B C17 H17C 109.5 . . ?
C19 C18 C25 111.1(2) . . ?
C19 C18 C9 111.7(2) . . ?
C25 C18 C9 115.7(2) . . ?
C19 C18 H18 105.3(16) . . ?
C25 C18 H18 105.4(15) . . ?
C9 C18 H18 106.8(15) . . ?
C24 C19 C20 118.4(3) . . ?
C24 C19 C18 122.4(3) . . ?
C20 C19 C18 119.2(3) . . ?
C21 C20 C19 121.0(3) . . ?
C21 C20 H20 119.5 . . ?
C19 C20 H20 119.5 . . ?
C22 C21 C20 120.4(3) . . ?
C22 C21 H21 119.8 . . ?
C20 C21 H21 119.8 . . ?
C21 C22 C23 119.5(3) . . ?
C21 C22 H22 120.3 . . ?
C23 C22 H22 120.3 . . ?
C24 C23 C22 120.2(3) . . ?
C24 C23 H23 119.9 . . ?
C22 C23 H23 119.9 . . ?
C23 C24 C19 120.5(3) . . ?
C23 C24 H24 119.7 . . ?
C19 C24 H24 119.7 . . ?
C26 C25 C30 117.5(3) . . ?
C26 C25 C18 120.3(3) . . ?
C30 C25 C18 122.1(3) . . ?
C25 C26 C27 121.1(3) . . ?
C25 C26 H26 119.5 . . ?
C27 C26 H26 119.5 . . ?
C28 C27 C26 120.5(3) . . ?
C28 C27 H27 119.7 . . ?
C26 C27 H27 119.7 . . ?
C27 C28 C29 119.4(3) . . ?
C27 C28 H28 120.3 . . ?
C29 C28 H28 120.3 . . ?
C28 C29 C30 120.1(3) . . ?
C28 C29 H29 119.9 . . ?
C30 C29 H29 119.9 . . ?
C29 C30 C25 121.4(3) . . ?
C29 C30 H30 119.3 . . ?
C25 C30 H30 119.3 . . ?
C2 C31 H31A 109.5 . . ?
C2 C31 H31B 109.5 . . ?
H31A C31 H31B 109.5 . . ?
C2 C31 H31C 109.5 . . ?
H31A C31 H31C 109.5 . . ?
H31B C31 H31C 109.5 . . ?
C1 C32 H32A 109.5 . . ?
C1 C32 H32B 109.5 . . ?
H32A C32 H32B 109.5 . . ?
C1 C32 H32C 109.5 . . ?
H32A C32 H32C 109.5 . . ?
H32B C32 H32C 109.5 . . ?
C39 C33 C34 107.2(3) . . ?
C39 C33 C42 125.6(3) . . ?
C34 C33 C42 127.1(3) . . ?
C39 C33 Co1 70.00(18) . . ?
C34 C33 Co1 69.15(18) . . ?
C42 C33 Co1 124.9(2) . . ?
C36 C34 C33 108.4(3) . . ?
C36 C34 C35 126.6(3) . . ?
C33 C34 C35 124.8(3) . . ?
C36 C34 Co1 71.50(19) . . ?
C33 C34 Co1 69.88(18) . . ?
C35 C34 Co1 128.3(2) . . ?
C34 C35 H35A 109.5 . . ?
C34 C35 H35B 109.5 . . ?
H35A C35 H35B 109.5 . . ?
C34 C35 H35C 109.5 . . ?
H35A C35 H35C 109.5 . . ?
H35B C35 H35C 109.5 . . ?
C38 C36 C34 108.4(3) . . ?
C38 C36 C37 126.4(3) . . ?
C34 C36 C37 125.2(3) . . ?
C38 C36 Co1 69.56(18) . . ?
C34 C36 Co1 68.45(18) . . ?
C37 C36 Co1 128.2(2) . . ?
C36 C37 H37A 109.5 . . ?
C36 C37 H37B 109.5 . . ?
H37A C37 H37B 109.5 . . ?
C36 C37 H37C 109.5 . . ?
H37A C37 H37C 109.5 . . ?
H37B C37 H37C 109.5 . . ?
C36 C38 C39 108.3(3) . . ?
C36 C38 C41 126.3(3) . . ?
C39 C38 C41 125.2(3) . . ?
C36 C38 Co1 70.86(19) . . ?
C39 C38 Co1 69.44(18) . . ?
C41 C38 Co1 129.1(2) . . ?
C33 C39 C38 107.6(3) . . ?
C33 C39 C40 126.4(3) . . ?
C38 C39 C40 126.0(3) . . ?
C33 C39 Co1 69.43(18) . . ?
C38 C39 Co1 69.88(18) . . ?
C40 C39 Co1 126.2(2) . . ?
C39 C40 H40A 109.5 . . ?
C39 C40 H40B 109.5 . . ?
H40A C40 H40B 109.5 . . ?
C39 C40 H40C 109.5 . . ?
H40A C40 H40C 109.5 . . ?
H40B C40 H40C 109.5 . . ?
C38 C41 H41A 109.5 . . ?
C38 C41 H41B 109.5 . . ?
H41A C41 H41B 109.5 . . ?
C38 C41 H41C 109.5 . . ?
H41A C41 H41C 109.5 . . ?
H41B C41 H41C 109.5 . . ?
C33 C42 H42A 109.5 . . ?
C33 C42 H42B 109.5 . . ?
H42A C42 H42B 109.5 . . ?
C33 C42 H42C 109.5 . . ?
H42A C42 H42C 109.5 . . ?
H42B C42 H42C 109.5 . . ?

loop_
_geom_bond_atom_site_label_1
_geom_bond_atom_site_label_2
_geom_bond_distance
_geom_bond_site_symmetry_2
_geom_bond_publ_flag
Co1 C1 2.011(3) . ?
Co1 C6 2.016(3) . ?
Co1 C34 2.040(3) . ?
Co1 C33 2.049(3) . ?
Co1 C39 2.057(3) . ?
Co1 C2 2.056(3) . ?
Co1 C4 2.063(3) . ?
Co1 C38 2.063(3) . ?
Co1 C36 2.080(3) . ?
Co1 C3 2.216(3) . ?
N1 C9 1.302(4) . ?
N1 C10 1.403(4) . ?
C1 C2 1.417(4) . ?
C1 C6 1.434(4) . ?
C1 C32 1.488(4) . ?
C2 C3 1.452(4) . ?
C2 C31 1.500(4) . ?
C3 C8 1.413(4) . ?
C3 C4 1.455(4) . ?
C4 C6 1.430(4) . ?
C4 C5 1.495(4) . ?
C5 H5A 0.9800 . ?
C5 H5B 0.9800 . ?
C5 H5C 0.9800 . ?
C6 C7 1.495(4) . ?
C7 H7A 0.9800 . ?
C7 H7B 0.9800 . ?
C7 H7C 0.9800 . ?
C8 C9 1.414(4) . ?
C8 H8 0.96(3) . ?
C9 C18 1.554(4) . ?
C10 C16 1.399(4) . ?
C10 C11 1.409(4) . ?
C11 C13 1.387(4) . ?
C11 C12 1.504(4) . ?
C12 H12A 0.9800 . ?
C12 H12B 0.9800 . ?
C12 H12C 0.9800 . ?
C13 C14 1.376(5) . ?
C13 H13 0.9500 . ?
C14 C15 1.377(5) . ?
C14 H14 0.9500 . ?
C15 C16 1.386(5) . ?
C15 H15 0.9500 . ?
C16 C17 1.503(4) . ?
C17 H17A 0.9800 . ?
C17 H17B 0.9800 . ?
C17 H17C 0.9800 . ?
C18 C19 1.519(4) . ?
C18 C25 1.522(4) . ?
C18 H18 0.98(3) . ?
C19 C24 1.387(4) . ?
C19 C20 1.384(4) . ?
C20 C21 1.374(5) . ?
C20 H20 0.9500 . ?
C21 C22 1.372(5) . ?
C21 H21 0.9500 . ?
C22 C23 1.382(5) . ?
C22 H22 0.9500 . ?
C23 C24 1.381(4) . ?
C23 H23 0.9500 . ?
C24 H24 0.9500 . ?
C25 C26 1.380(4) . ?
C25 C30 1.391(4) . ?
C26 C27 1.390(4) . ?
C26 H26 0.9500 . ?
C27 C28 1.365(5) . ?
C27 H27 0.9500 . ?
C28 C29 1.378(5) . ?
C28 H28 0.9500 . ?
C29 C30 1.379(4) . ?
C29 H29 0.9500 . ?
C30 H30 0.9500 . ?
C31 H31A 0.9800 . ?
C31 H31B 0.9800 . ?
C31 H31C 0.9800 . ?
C32 H32A 0.9800 . ?
C32 H32B 0.9800 . ?
C32 H32C 0.9800 . ?
C33 C39 1.424(5) . ?
C33 C34 1.431(4) . ?
C33 C42 1.490(5) . ?
C34 C36 1.411(5) . ?
C34 C35 1.499(4) . ?
C35 H35A 0.9800 . ?
C35 H35B 0.9800 . ?
C35 H35C 0.9800 . ?
C36 C38 1.403(4) . ?
C36 C37 1.504(5) . ?
C37 H37A 0.9800 . ?
C37 H37B 0.9800 . ?
C37 H37C 0.9800 . ?
C38 C39 1.432(5) . ?
C38 C41 1.492(5) . ?
C39 C40 1.496(4) . ?
C40 H40A 0.9800 . ?
C40 H40B 0.9800 . ?
C40 H40C 0.9800 . ?
C41 H41A 0.9800 . ?
C41 H41B 0.9800 . ?
C41 H41C 0.9800 . ?
C42 H42A 0.9800 . ?
C42 H42B 0.9800 . ?
C42 H42C 0.9800 . ?

loop_
_geom_torsion_atom_site_label_1
_geom_torsion_atom_site_label_2
_geom_torsion_atom_site_label_3
_geom_torsion_atom_site_label_4
_geom_torsion
_geom_torsion_site_symmetry_1
_geom_torsion_site_symmetry_2
_geom_torsion_site_symmetry_3
_geom_torsion_site_symmetry_4
_geom_torsion_publ_flag
C6 Co1 C1 C2 117.5(3) . . . . ?
C34 Co1 C1 C2 173.1(2) . . . . ?
C33 Co1 C1 C2 -17.2(10) . . . . ?
C39 Co1 C1 C2 -63.4(3) . . . . ?
C4 Co1 C1 C2 79.68(19) . . . . ?
C38 Co1 C1 C2 -104.9(2) . . . . ?
C36 Co1 C1 C2 -148.16(18) . . . . ?
C3 Co1 C1 C2 37.05(17) . . . . ?
C34 Co1 C1 C6 55.6(3) . . . . ?
C33 Co1 C1 C6 -134.7(9) . . . . ?
C39 Co1 C1 C6 179.02(19) . . . . ?
C2 Co1 C1 C6 -117.5(3) . . . . ?
C4 Co1 C1 C6 -37.86(17) . . . . ?
C38 Co1 C1 C6 137.61(18) . . . . ?
C36 Co1 C1 C6 94.3(2) . . . . ?
C3 Co1 C1 C6 -80.48(18) . . . . ?
C6 Co1 C1 C32 -120.3(3) . . . . ?
C34 Co1 C1 C32 -64.7(4) . . . . ?
C33 Co1 C1 C32 105.0(9) . . . . ?
C39 Co1 C1 C32 58.8(3) . . . . ?
C2 Co1 C1 C32 122.2(3) . . . . ?
C4 Co1 C1 C32 -158.1(3) . . . . ?
C38 Co1 C1 C32 17.3(3) . . . . ?
C36 Co1 C1 C32 -26.0(3) . . . . ?
C3 Co1 C1 C32 159.2(3) . . . . ?
C6 C1 C2 C3 -4.6(3) . . . . ?
C32 C1 C2 C3 173.8(3) . . . . ?
Co1 C1 C2 C3 -64.9(2) . . . . ?
C6 C1 C2 C31 -177.0(3) . . . . ?
C32 C1 C2 C31 1.5(5) . . . . ?
Co1 C1 C2 C31 122.7(3) . . . . ?
C6 C1 C2 Co1 60.3(2) . . . . ?
C32 C1 C2 Co1 -121.3(3) . . . . ?
C6 Co1 C2 C1 -39.32(18) . . . . ?
C34 Co1 C2 C1 -155.8(8) . . . . ?
C33 Co1 C2 C1 176.72(19) . . . . ?
C39 Co1 C2 C1 137.28(19) . . . . ?
C4 Co1 C2 C1 -83.6(2) . . . . ?
C38 Co1 C2 C1 93.9(2) . . . . ?
C36 Co1 C2 C1 60.5(3) . . . . ?
C3 Co1 C2 C1 -119.0(3) . . . . ?
C1 Co1 C2 C3 119.0(3) . . . . ?
C6 Co1 C2 C3 79.68(18) . . . . ?
C34 Co1 C2 C3 -36.8(9) . . . . ?
C33 Co1 C2 C3 -64.3(2) . . . . ?
C39 Co1 C2 C3 -103.72(19) . . . . ?
C4 Co1 C2 C3 35.36(17) . . . . ?
C38 Co1 C2 C3 -147.10(18) . . . . ?
C36 Co1 C2 C3 179.5(2) . . . . ?
C1 Co1 C2 C31 -118.0(4) . . . . ?
C6 Co1 C2 C31 -157.4(3) . . . . ?
C34 Co1 C2 C31 86.2(9) . . . . ?
C33 Co1 C2 C31 58.7(3) . . . . ?
C39 Co1 C2 C31 19.2(3) . . . . ?
C4 Co1 C2 C31 158.3(3) . . . . ?
C38 Co1 C2 C31 -24.1(3) . . . . ?
C36 Co1 C2 C31 -57.6(4) . . . . ?
C3 Co1 C2 C31 123.0(4) . . . . ?
C1 C2 C3 C8 -173.3(3) . . . . ?
C31 C2 C3 C8 -0.9(5) . . . . ?
Co1 C2 C3 C8 126.9(3) . . . . ?
C1 C2 C3 C4 8.0(3) . . . . ?
C31 C2 C3 C4 -179.5(3) . . . . ?
Co1 C2 C3 C4 -51.8(2) . . . . ?
C1 C2 C3 Co1 59.8(2) . . . . ?
C31 C2 C3 Co1 -127.8(3) . . . . ?
C1 Co1 C3 C8 -147.1(3) . . . . ?
C6 Co1 C3 C8 167.5(3) . . . . ?
C34 Co1 C3 C8 63.7(3) . . . . ?
C33 Co1 C3 C8 25.7(3) . . . . ?
C39 Co1 C3 C8 -17.2(3) . . . . ?
C2 Co1 C3 C8 -109.0(4) . . . . ?
C4 Co1 C3 C8 128.4(4) . . . . ?
C38 Co1 C3 C8 -51.0(4) . . . . ?
C36 Co1 C3 C8 73.4(11) . . . . ?
C1 Co1 C3 C2 -38.18(18) . . . . ?
C6 Co1 C3 C2 -83.57(19) . . . . ?
C34 Co1 C3 C2 172.62(19) . . . . ?
C33 Co1 C3 C2 134.69(18) . . . . ?
C39 Co1 C3 C2 91.7(2) . . . . ?
C4 Co1 C3 C2 -122.6(3) . . . . ?
C38 Co1 C3 C2 58.0(3) . . . . ?
C36 Co1 C3 C2 -177.6(9) . . . . ?
C1 Co1 C3 C4 84.47(19) . . . . ?
C6 Co1 C3 C4 39.08(18) . . . . ?
C34 Co1 C3 C4 -64.7(2) . . . . ?
C33 Co1 C3 C4 -102.66(19) . . . . ?
C39 Co1 C3 C4 -145.64(18) . . . . ?
C2 Co1 C3 C4 122.6(3) . . . . ?
C38 Co1 C3 C4 -179.4(2) . . . . ?
C36 Co1 C3 C4 -55.0(10) . . . . ?
C8 C3 C4 C6 173.2(3) . . . . ?
C2 C3 C4 C6 -8.4(3) . . . . ?
Co1 C3 C4 C6 -60.0(2) . . . . ?
C8 C3 C4 C5 2.3(6) . . . . ?
C2 C3 C4 C5 -179.3(3) . . . . ?
Co1 C3 C4 C5 129.1(3) . . . . ?
C8 C3 C4 Co1 -126.8(4) . . . . ?
C2 C3 C4 Co1 51.6(2) . . . . ?
C1 Co1 C4 C6 38.48(17) . . . . ?
C34 Co1 C4 C6 -106.74(18) . . . . ?
C33 Co1 C4 C6 -150.48(18) . . . . ?
C39 Co1 C4 C6 174.50(19) . . . . ?
C2 Co1 C4 C6 82.36(18) . . . . ?
C38 Co1 C4 C6 -67.2(17) . . . . ?
C36 Co1 C4 C6 -70.7(2) . . . . ?
C3 Co1 C4 C6 117.7(2) . . . . ?
C1 Co1 C4 C3 -79.21(19) . . . . ?
C6 Co1 C4 C3 -117.7(2) . . . . ?
C34 Co1 C4 C3 135.57(18) . . . . ?
C33 Co1 C4 C3 91.83(19) . . . . ?
C39 Co1 C4 C3 56.8(3) . . . . ?
C2 Co1 C4 C3 -35.33(17) . . . . ?
C38 Co1 C4 C3 175.1(16) . . . . ?
C36 Co1 C4 C3 171.62(19) . . . . ?
C1 Co1 C4 C5 151.9(3) . . . . ?
C6 Co1 C4 C5 113.4(3) . . . . ?
C34 Co1 C4 C5 6.7(3) . . . . ?
C33 Co1 C4 C5 -37.1(3) . . . . ?
C39 Co1 C4 C5 -72.1(3) . . . . ?
C2 Co1 C4 C5 -164.2(3) . . . . ?
C38 Co1 C4 C5 46.2(18) . . . . ?
C36 Co1 C4 C5 42.7(4) . . . . ?
C3 Co1 C4 C5 -128.9(4) . . . . ?
C3 C4 C6 C1 5.9(3) . . . . ?
C5 C4 C6 C1 177.6(3) . . . . ?
Co1 C4 C6 C1 -59.3(2) . . . . ?
C3 C4 C6 C7 -172.3(3) . . . . ?
C5 C4 C6 C7 -0.6(5) . . . . ?
Co1 C4 C6 C7 122.5(3) . . . . ?
C3 C4 C6 Co1 65.2(2) . . . . ?
C5 C4 C6 Co1 -123.1(3) . . . . ?
C2 C1 C6 C4 -0.9(3) . . . . ?
C32 C1 C6 C4 -179.3(3) . . . . ?
Co1 C1 C6 C4 60.7(2) . . . . ?
C2 C1 C6 C7 177.4(3) . . . . ?
C32 C1 C6 C7 -1.0(5) . . . . ?
Co1 C1 C6 C7 -121.0(3) . . . . ?
C2 C1 C6 Co1 -61.6(2) . . . . ?
C32 C1 C6 Co1 120.0(3) . . . . ?
C1 Co1 C6 C4 -118.9(2) . . . . ?
C34 Co1 C6 C4 90.57(19) . . . . ?
C33 Co1 C6 C4 51.0(3) . . . . ?
C39 Co1 C6 C4 -128.3(17) . . . . ?
C2 Co1 C6 C4 -80.49(18) . . . . ?
C38 Co1 C6 C4 174.06(18) . . . . ?
C36 Co1 C6 C4 134.59(18) . . . . ?
C3 Co1 C6 C4 -37.71(16) . . . . ?
C34 Co1 C6 C1 -150.50(18) . . . . ?
C33 Co1 C6 C1 169.9(2) . . . . ?
C39 Co1 C6 C1 -9.3(18) . . . . ?
C2 Co1 C6 C1 38.44(18) . . . . ?
C4 Co1 C6 C1 118.9(2) . . . . ?
C38 Co1 C6 C1 -67.0(2) . . . . ?
C36 Co1 C6 C1 -106.48(19) . . . . ?
C3 Co1 C6 C1 81.22(18) . . . . ?
C1 Co1 C6 C7 120.1(4) . . . . ?
C34 Co1 C6 C7 -30.4(3) . . . . ?
C33 Co1 C6 C7 -70.1(4) . . . . ?
C39 Co1 C6 C7 110.7(16) . . . . ?
C2 Co1 C6 C7 158.5(3) . . . . ?
C4 Co1 C6 C7 -121.0(3) . . . . ?
C38 Co1 C6 C7 53.0(4) . . . . ?
C36 Co1 C6 C7 13.6(3) . . . . ?
C3 Co1 C6 C7 -158.7(3) . . . . ?
C2 C3 C8 C9 -174.8(3) . . . . ?
C4 C3 C8 C9 3.4(6) . . . . ?
Co1 C3 C8 C9 -92.5(4) . . . . ?
C10 N1 C9 C8 -179.2(3) . . . . ?
C10 N1 C9 C18 -1.1(4) . . . . ?
C3 C8 C9 N1 14.1(6) . . . . ?
C3 C8 C9 C18 -164.1(3) . . . . ?
C9 N1 C10 C16 103.9(3) . . . . ?
C9 N1 C10 C11 -83.1(4) . . . . ?
C16 C10 C11 C13 -2.9(4) . . . . ?
N1 C10 C11 C13 -175.9(3) . . . . ?
C16 C10 C11 C12 175.0(3) . . . . ?
N1 C10 C11 C12 2.0(4) . . . . ?
C10 C11 C13 C14 1.7(4) . . . . ?
C12 C11 C13 C14 -176.2(3) . . . . ?
C11 C13 C14 C15 -0.2(4) . . . . ?
C13 C14 C15 C16 -0.1(5) . . . . ?
C14 C15 C16 C10 -1.1(4) . . . . ?
C14 C15 C16 C17 177.6(3) . . . . ?
N1 C10 C16 C15 175.7(3) . . . . ?
C11 C10 C16 C15 2.6(4) . . . . ?
N1 C10 C16 C17 -3.1(4) . . . . ?
C11 C10 C16 C17 -176.2(3) . . . . ?
N1 C9 C18 C19 -81.8(3) . . . . ?
C8 C9 C18 C19 96.4(3) . . . . ?
N1 C9 C18 C25 149.8(3) . . . . ?
C8 C9 C18 C25 -32.0(4) . . . . ?
C25 C18 C19 C24 86.3(3) . . . . ?
C9 C18 C19 C24 -44.5(4) . . . . ?
C25 C18 C19 C20 -91.2(3) . . . . ?
C9 C18 C19 C20 138.0(3) . . . . ?
C24 C19 C20 C21 -1.5(4) . . . . ?
C18 C19 C20 C21 176.1(3) . . . . ?
C19 C20 C21 C22 0.2(5) . . . . ?
C20 C21 C22 C23 1.2(5) . . . . ?
C21 C22 C23 C24 -1.2(5) . . . . ?
C22 C23 C24 C19 -0.1(5) . . . . ?
C20 C19 C24 C23 1.4(4) . . . . ?
C18 C19 C24 C23 -176.1(3) . . . . ?
C19 C18 C25 C26 135.2(3) . . . . ?
C9 C18 C25 C26 -96.1(3) . . . . ?
C19 C18 C25 C30 -42.8(4) . . . . ?
C9 C18 C25 C30 85.9(4) . . . . ?
C30 C25 C26 C27 -2.1(5) . . . . ?
C18 C25 C26 C27 179.8(3) . . . . ?
C25 C26 C27 C28 1.1(5) . . . . ?
C26 C27 C28 C29 0.4(5) . . . . ?
C27 C28 C29 C30 -0.7(5) . . . . ?
C28 C29 C30 C25 -0.3(5) . . . . ?
C26 C25 C30 C29 1.7(5) . . . . ?
C18 C25 C30 C29 179.7(3) . . . . ?
C1 Co1 C33 C39 -53.1(9) . . . . ?
C6 Co1 C33 C39 -179.9(2) . . . . ?
C34 Co1 C33 C39 118.4(3) . . . . ?
C2 Co1 C33 C39 -67.9(2) . . . . ?
C4 Co1 C33 C39 -146.72(18) . . . . ?
C38 Co1 C33 C39 37.96(19) . . . . ?
C36 Co1 C33 C39 80.8(2) . . . . ?
C3 Co1 C33 C39 -104.86(19) . . . . ?
C1 Co1 C33 C34 -171.5(8) . . . . ?
C6 Co1 C33 C34 61.7(3) . . . . ?
C39 Co1 C33 C34 -118.4(3) . . . . ?
C2 Co1 C33 C34 173.65(19) . . . . ?
C4 Co1 C33 C34 94.9(2) . . . . ?
C38 Co1 C33 C34 -80.5(2) . . . . ?
C36 Co1 C33 C34 -37.63(19) . . . . ?
C3 Co1 C33 C34 136.71(19) . . . . ?
C1 Co1 C33 C42 67.0(10) . . . . ?
C6 Co1 C33 C42 -59.8(4) . . . . ?
C34 Co1 C33 C42 -121.4(4) . . . . ?
C39 Co1 C33 C42 120.1(4) . . . . ?
C2 Co1 C33 C42 52.2(4) . . . . ?
C4 Co1 C33 C42 -26.6(3) . . . . ?
C38 Co1 C33 C42 158.1(3) . . . . ?
C36 Co1 C33 C42 -159.1(3) . . . . ?
C3 Co1 C33 C42 15.3(3) . . . . ?
C39 C33 C34 C36 1.6(4) . . . . ?
C42 C33 C34 C36 -179.9(3) . . . . ?
Co1 C33 C34 C36 61.5(2) . . . . ?
C39 C33 C34 C35 176.8(3) . . . . ?
C42 C33 C34 C35 -4.7(5) . . . . ?
Co1 C33 C34 C35 -123.3(3) . . . . ?
C39 C33 C34 Co1 -59.9(2) . . . . ?
C42 C33 C34 Co1 118.6(3) . . . . ?
C1 Co1 C34 C36 59.3(3) . . . . ?
C6 Co1 C34 C36 96.6(2) . . . . ?
C33 Co1 C34 C36 -118.5(3) . . . . ?
C39 Co1 C34 C36 -80.5(2) . . . . ?
C2 Co1 C34 C36 -150.5(7) . . . . ?
C4 Co1 C34 C36 140.59(19) . . . . ?
C38 Co1 C34 C36 -36.40(19) . . . . ?
C3 Co1 C34 C36 178.13(18) . . . . ?
C1 Co1 C34 C33 177.7(2) . . . . ?
C6 Co1 C34 C33 -144.93(19) . . . . ?
C39 Co1 C34 C33 38.01(19) . . . . ?
C2 Co1 C34 C33 -32.0(9) . . . . ?
C4 Co1 C34 C33 -100.9(2) . . . . ?
C38 Co1 C34 C33 82.1(2) . . . . ?
C36 Co1 C34 C33 118.5(3) . . . . ?
C3 Co1 C34 C33 -63.4(2) . . . . ?
C1 Co1 C34 C35 -63.2(4) . . . . ?
C6 Co1 C34 C35 -25.9(4) . . . . ?
C33 Co1 C34 C35 119.0(4) . . . . ?
C39 Co1 C34 C35 157.0(4) . . . . ?
C2 Co1 C34 C35 87.0(9) . . . . ?
C4 Co1 C34 C35 18.1(4) . . . . ?
C38 Co1 C34 C35 -158.9(4) . . . . ?
C36 Co1 C34 C35 -122.5(4) . . . . ?
C3 Co1 C34 C35 55.6(4) . . . . ?
C33 C34 C36 C38 -2.2(4) . . . . ?
C35 C34 C36 C38 -177.4(3) . . . . ?
Co1 C34 C36 C38 58.2(2) . . . . ?
C33 C34 C36 C37 177.2(3) . . . . ?
C35 C34 C36 C37 2.1(6) . . . . ?
Co1 C34 C36 C37 -122.3(3) . . . . ?
C33 C34 C36 Co1 -60.4(2) . . . . ?
C35 C34 C36 Co1 124.4(3) . . . . ?
C1 Co1 C36 C38 91.1(2) . . . . ?
C6 Co1 C36 C38 137.2(2) . . . . ?
C34 Co1 C36 C38 -120.6(3) . . . . ?
C33 Co1 C36 C38 -82.1(2) . . . . ?
C39 Co1 C36 C38 -38.1(2) . . . . ?
C2 Co1 C36 C38 51.1(3) . . . . ?
C4 Co1 C36 C38 179.6(2) . . . . ?
C3 Co1 C36 C38 -131.7(9) . . . . ?
C1 Co1 C36 C34 -148.34(19) . . . . ?
C6 Co1 C36 C34 -102.2(2) . . . . ?
C33 Co1 C36 C34 38.49(19) . . . . ?
C39 Co1 C36 C34 82.5(2) . . . . ?
C2 Co1 C36 C34 171.7(2) . . . . ?
C4 Co1 C36 C34 -59.8(3) . . . . ?
C38 Co1 C36 C34 120.6(3) . . . . ?
C3 Co1 C36 C34 -11.1(11) . . . . ?
C1 Co1 C36 C37 -29.8(4) . . . . ?
C6 Co1 C36 C37 16.4(4) . . . . ?
C34 Co1 C36 C37 118.5(4) . . . . ?
C33 Co1 C36 C37 157.0(4) . . . . ?
C39 Co1 C36 C37 -158.9(4) . . . . ?
C2 Co1 C36 C37 -69.7(4) . . . . ?
C4 Co1 C36 C37 58.7(4) . . . . ?
C38 Co1 C36 C37 -120.9(4) . . . . ?
C3 Co1 C36 C37 107.4(10) . . . . ?
C34 C36 C38 C39 2.0(4) . . . . ?
C37 C36 C38 C39 -177.4(3) . . . . ?
Co1 C36 C38 C39 59.6(2) . . . . ?
C34 C36 C38 C41 177.5(3) . . . . ?
C37 C36 C38 C41 -1.9(6) . . . . ?
Co1 C36 C38 C41 -124.9(4) . . . . ?
C34 C36 C38 Co1 -57.5(2) . . . . ?
C37 C36 C38 Co1 123.0(3) . . . . ?
C1 Co1 C38 C36 -107.8(2) . . . . ?
C6 Co1 C38 C36 -66.6(3) . . . . ?
C34 Co1 C38 C36 36.8(2) . . . . ?
C33 Co1 C38 C36 81.2(2) . . . . ?
C39 Co1 C38 C36 119.1(3) . . . . ?
C2 Co1 C38 C36 -152.36(19) . . . . ?
C4 Co1 C38 C36 -3.8(18) . . . . ?
C3 Co1 C38 C36 170.8(2) . . . . ?
C1 Co1 C38 C39 133.10(19) . . . . ?
C6 Co1 C38 C39 174.36(19) . . . . ?
C34 Co1 C38 C39 -82.3(2) . . . . ?
C33 Co1 C38 C39 -37.86(18) . . . . ?
C2 Co1 C38 C39 88.6(2) . . . . ?
C4 Co1 C38 C39 -122.9(16) . . . . ?
C36 Co1 C38 C39 -119.1(3) . . . . ?
C3 Co1 C38 C39 51.7(3) . . . . ?
C1 Co1 C38 C41 13.9(4) . . . . ?
C6 Co1 C38 C41 55.2(4) . . . . ?
C34 Co1 C38 C41 158.6(4) . . . . ?
C33 Co1 C38 C41 -157.0(4) . . . . ?
C39 Co1 C38 C41 -119.2(4) . . . . ?
C2 Co1 C38 C41 -30.6(4) . . . . ?
C4 Co1 C38 C41 118.0(16) . . . . ?
C36 Co1 C38 C41 121.7(4) . . . . ?
C3 Co1 C38 C41 -67.5(4) . . . . ?
C34 C33 C39 C38 -0.3(4) . . . . ?
C42 C33 C39 C38 -178.9(3) . . . . ?
Co1 C33 C39 C38 -59.7(2) . . . . ?
C34 C33 C39 C40 179.8(3) . . . . ?
C42 C33 C39 C40 1.2(5) . . . . ?
Co1 C33 C39 C40 120.4(3) . . . . ?
C34 C33 C39 Co1 59.4(2) . . . . ?
C42 C33 C39 Co1 -119.2(3) . . . . ?
C36 C38 C39 C33 -1.1(4) . . . . ?
C41 C38 C39 C33 -176.6(3) . . . . ?
Co1 C38 C39 C33 59.4(2) . . . . ?
C36 C38 C39 C40 178.9(3) . . . . ?
C41 C38 C39 C40 3.3(5) . . . . ?
Co1 C38 C39 C40 -120.7(3) . . . . ?
C36 C38 C39 Co1 -60.4(2) . . . . ?
C41 C38 C39 Co1 124.0(3) . . . . ?
C1 Co1 C39 C33 170.66(19) . . . . ?
C6 Co1 C39 C33 179(100) . . . . ?
C34 Co1 C39 C33 -38.38(19) . . . . ?
C2 Co1 C39 C33 132.67(19) . . . . ?
C4 Co1 C39 C33 55.3(3) . . . . ?
C38 Co1 C39 C33 -118.8(3) . . . . ?
C36 Co1 C39 C33 -81.8(2) . . . . ?
C3 Co1 C39 C33 90.6(2) . . . . ?
C1 Co1 C39 C38 -70.5(2) . . . . ?
C6 Co1 C39 C38 -61.9(17) . . . . ?
C34 Co1 C39 C38 80.5(2) . . . . ?
C33 Co1 C39 C38 118.8(3) . . . . ?
C2 Co1 C39 C38 -108.50(19) . . . . ?
C4 Co1 C39 C38 174.08(19) . . . . ?
C36 Co1 C39 C38 37.08(19) . . . . ?
C3 Co1 C39 C38 -150.61(18) . . . . ?
C1 Co1 C39 C40 49.9(4) . . . . ?
C6 Co1 C39 C40 58.6(18) . . . . ?
C34 Co1 C39 C40 -159.1(4) . . . . ?
C33 Co1 C39 C40 -120.7(4) . . . . ?
C2 Co1 C39 C40 12.0(4) . . . . ?
C4 Co1 C39 C40 -65.5(4) . . . . ?
C38 Co1 C39 C40 120.5(4) . . . . ?
C36 Co1 C39 C40 157.5(4) . . . . ?
C3 Co1 C39 C40 -30.1(4) . . . . ?
